data_2226191
loop_
_publ_author_name
'Ahmad, Matloob'
'Siddiqui, Hamid Latif'
'Khan, Altaf Hussain'
'Parvez, Masood'

_publ_section_title
;
 2-(3,4-Dimethyl-5,5-dioxo-2<i>H</i>,4<i>H</i>-pyrazolo[4,3-<i>c</i>][1,2]benzothiazin-2-yl)-<i>N</i>'-(2-thienylmethylidene)acetohydrazide
;
_journal_coeditor_code JH2146
_journal_issue 6
_journal_name_full 'Acta Crystallographica Section E'
_journal_page_first o1265
_journal_page_last o1266
_journal_paper_doi 10.1107/S1600536810015084
_journal_volume 66
_journal_year 2010
_chemical_formula_iupac 'C18 H17 N5 O3 S2'
_chemical_formula_moiety 'C18 H17 N5 O3 S2'
_chemical_formula_sum 'C18 H17 N5 O3 S2'
_chemical_formula_weight 415.49
_chemical_name_systematic
;
2-(3,4-Dimethyl-5,5-dioxo-2<i>H</i>,4<i>H</i>-
pyrazolo[4,3-<i>c</i>][1,2]benzothiazin-2-yl)-<i>N</i>'-(2-
thienylmethylidene)acetohydrazide
;
_space_group_IT_number 29
_symmetry_cell_setting orthorhombic
_symmetry_space_group_name_Hall 'P 2c -2ac'
_symmetry_space_group_name_H-M 'P c a 21'
_atom_sites_solution_hydrogens difmap
_atom_sites_solution_primary direct
_atom_sites_solution_secondary difmap
_cell_angle_alpha 90.00
_cell_angle_beta 90.00
_cell_angle_gamma 90.00
_cell_formula_units_Z 4
_cell_length_a 18.5474(2)
_cell_length_b 11.6670(5)
_cell_length_c 8.4783(7)
_cell_measurement_reflns_used 2348
_cell_measurement_temperature 173(2)
_cell_measurement_theta_max 27.5
_cell_measurement_theta_min 1.0
_cell_volume 1834.64(17)
_computing_cell_refinement 'DENZO (Otwinowski & Minor, 1997)'
_computing_data_collection 'COLLECT (Hooft, 1998)'
_computing_data_reduction 'SCALEPACK (Otwinowski & Minor, 1997)'
_computing_molecular_graphics 'ORTEP-3 for Windows (Farrugia, 1997)'
_computing_publication_material 'SHELXL97 (Sheldrick, 2008)'
_computing_structure_refinement 'SHELXL97 (Sheldrick, 2008)'
_computing_structure_solution 'SHELXS97 (Sheldrick, 2008)'
_diffrn_ambient_temperature 173(2)
_diffrn_measured_fraction_theta_full 0.998
_diffrn_measured_fraction_theta_max 0.998
_diffrn_measurement_device_type 'Nonius KappaCCD'
_diffrn_measurement_method ' \w and \f '
_diffrn_radiation_monochromator graphite
_diffrn_radiation_source 'fine-focus sealed tube'
_diffrn_radiation_type MoK\a
_diffrn_radiation_wavelength 0.71073
_diffrn_reflns_av_R_equivalents 0.028
_diffrn_reflns_av_sigmaI/netI 0.028
_diffrn_reflns_limit_h_max 21
_diffrn_reflns_limit_h_min -22
_diffrn_reflns_limit_k_max 13
_diffrn_reflns_limit_k_min -13
_diffrn_reflns_limit_l_max 10
_diffrn_reflns_limit_l_min -10
_diffrn_reflns_number 3078
_diffrn_reflns_theta_full 25.00
_diffrn_reflns_theta_max 25.0
_diffrn_reflns_theta_min 2.06
_diffrn_standards_interval_count 0
_diffrn_standards_interval_time 0
_diffrn_standards_number 0
_exptl_absorpt_coefficient_mu 0.322
_exptl_absorpt_correction_T_max 0.987
_exptl_absorpt_correction_T_min 0.915
_exptl_absorpt_correction_type multi-scan
_exptl_absorpt_process_details '(SORTAV; Blessing, 1997)'
_exptl_crystal_colour colorless
_exptl_crystal_density_diffrn 1.504
_exptl_crystal_density_method 'not measured'
_exptl_crystal_description needle
_exptl_crystal_F_000 864
_exptl_crystal_size_max 0.28
_exptl_crystal_size_mid 0.06
_exptl_crystal_size_min 0.04
_refine_diff_density_max 0.209
_refine_diff_density_min -0.200
_refine_ls_extinction_method none
_refine_ls_goodness_of_fit_ref 1.09
_refine_ls_hydrogen_treatment constr
_refine_ls_matrix_type full
_refine_ls_number_parameters 255
_refine_ls_number_reflns 1725
_refine_ls_number_restraints 1
_refine_ls_restrained_S_all 1.09
_refine_ls_R_factor_all 0.041
_refine_ls_R_factor_gt 0.036
_refine_ls_shift/su_max 0.001
_refine_ls_shift/su_mean 0.000
_refine_ls_structure_factor_coef Fsqd
_refine_ls_weighting_details 'calc w=1/[\s^2^(Fo^2^)+(0.0336P)^2^+1.3682P] where P=(Fo^2^+2Fc^2^)/3'
_refine_ls_weighting_scheme calc
_refine_ls_wR_factor_gt 0.083
_refine_ls_wR_factor_ref 0.087
_reflns_number_gt 1623
_reflns_number_total 1725
_reflns_threshold_expression I>2\s(I)
_cod_data_source_file jh2146.cif
_cod_data_source_block I
_cod_depositor_comments
;
The following automatic conversions were performed:
'_symmetry_cell_setting' value 'Orthorhombic' changed to 'orthorhombic'
according to '/home/saulius/struct/CIF-dictionaries/cif_core.dic'
dictionary named 'cif_core.dic' version 2.4.1 from
2010-06-29.

'_exptl_absorpt_correction_type' value 'Multi-scan' changed
to 'multi-scan' according to
'/home/saulius/struct/CIF-dictionaries/cif_core.dic' dictionary named
'cif_core.dic' version 2.4.1 from 2010-06-29.

Automatic conversion script
Id: cif_fix_enum 1527 2010-12-29 10:47:43Z saulius 
;
_cod_database_code 2226191
_cod_database_fobs_code 2226191

loop_
_symmetry_equiv_pos_as_xyz
'x, y, z'
'-x, -y, z+1/2'
'-x+1/2, y, z+1/2'
'x+1/2, -y, z'

loop_
_atom_site_type_symbol
_atom_site_label
_atom_site_fract_x
_atom_site_fract_y
_atom_site_fract_z
_atom_site_U_iso_or_equiv
_atom_site_adp_type
_atom_site_calc_flag
_atom_site_refinement_flags
_atom_site_occupancy
_atom_site_disorder_assembly
_atom_site_disorder_group
S S1 1.12931(5) 0.06283(9) 0.20843(14) 0.0366(3) Uani d . 1 . .
S S2 0.61859(6) 0.54119(10) -0.03840(15) 0.0429(3) Uani d . 1 . .
O O1 1.11825(16) 0.1277(3) 0.0679(4) 0.0451(8) Uani d . 1 . .
O O2 1.18427(15) -0.0233(3) 0.2123(5) 0.0547(9) Uani d . 1 . .
O O3 0.82031(14) 0.2742(3) 0.1289(3) 0.0375(7) Uani d . 1 . .
N N1 1.05269(16) 0.0005(3) 0.2551(4) 0.0344(8) Uani d . 1 . .
N N2 0.95284(16) 0.2366(3) 0.4250(4) 0.0277(7) Uani d . 1 . .
N N3 0.90015(15) 0.1669(3) 0.3686(4) 0.0270(7) Uani d . 1 . .
N N4 0.73543(15) 0.3288(3) 0.3100(4) 0.0312(7) Uani d . 1 . .
H H4N 0.7209 0.3250 0.4087 0.037 Uiso calc R 1 . .
N N5 0.69763(15) 0.3935(3) 0.2017(4) 0.0316(7) Uani d . 1 . .
C C1 1.1446(2) 0.1638(3) 0.3617(5) 0.0297(9) Uani d . 1 . .
C C2 1.2143(2) 0.1880(4) 0.4090(5) 0.0420(11) Uani d . 1 . .
H H2 1.2537 0.1451 0.3681 0.050 Uiso calc R 1 . .
C C3 1.2262(2) 0.2749(4) 0.5164(6) 0.0469(12) Uani d . 1 . .
H H3 1.2738 0.2905 0.5514 0.056 Uiso calc R 1 . .
C C4 1.1699(3) 0.3386(4) 0.5728(6) 0.0464(11) Uani d . 1 . .
H H4 1.1791 0.4012 0.6416 0.056 Uiso calc R 1 . .
C C5 1.0993(2) 0.3125(3) 0.5303(5) 0.0338(9) Uani d . 1 . .
H H5 1.0603 0.3557 0.5724 0.041 Uiso calc R 1 . .
C C6 1.08596(19) 0.2230(3) 0.4259(5) 0.0262(8) Uani d . 1 . .
C C7 1.01335(19) 0.1826(3) 0.3855(5) 0.0241(8) Uani d . 1 . .
C C8 0.99971(19) 0.0813(3) 0.3046(5) 0.0274(8) Uani d . 1 . .
C C9 0.92568(19) 0.0723(3) 0.2924(5) 0.0286(8) Uani d . 1 . .
C C10 1.0535(2) -0.1124(3) 0.3329(6) 0.0417(10) Uani d . 1 . .
H H10A 1.0039 -0.1374 0.3526 0.050 Uiso calc R 1 . .
H H10B 1.0795 -0.1067 0.4332 0.050 Uiso calc R 1 . .
H H10C 1.0777 -0.1681 0.2645 0.050 Uiso calc R 1 . .
C C11 0.8794(2) -0.0162(4) 0.2176(6) 0.0392(10) Uani d . 1 . .
H H11A 0.8362 0.0202 0.1737 0.047 Uiso calc R 1 . .
H H11B 0.8651 -0.0730 0.2969 0.047 Uiso calc R 1 . .
H H11C 0.9062 -0.0542 0.1329 0.047 Uiso calc R 1 . .
C C12 0.8253(2) 0.1981(3) 0.3944(5) 0.0317(9) Uani d . 1 . .
H H12A 0.8214 0.2405 0.4952 0.038 Uiso calc R 1 . .
H H12B 0.7961 0.1275 0.4036 0.038 Uiso calc R 1 . .
C C13 0.79532(19) 0.2713(3) 0.2631(5) 0.0289(8) Uani d . 1 . .
C C14 0.6402(2) 0.4406(3) 0.2547(5) 0.0339(9) Uani d . 1 . .
H H14 0.6268 0.4295 0.3618 0.041 Uiso calc R 1 . .
C C15 0.5956(2) 0.5102(4) 0.1539(5) 0.0363(10) Uani d . 1 . .
C C16 0.5327(2) 0.5660(3) 0.1956(6) 0.0383(9) Uani d . 1 . .
H H16 0.5112 0.5597 0.2968 0.046 Uiso calc R 1 . .
C C17 0.5039(3) 0.6333(4) 0.0727(6) 0.0430(11) Uani d . 1 . .
H H17 0.4608 0.6771 0.0813 0.052 Uiso calc R 1 . .
C C18 0.5445(3) 0.6279(4) -0.0572(6) 0.0487(12) Uani d . 1 . .
H H18 0.5333 0.6683 -0.1513 0.058 Uiso calc R 1 . .

loop_
_atom_site_aniso_label
_atom_site_aniso_U_11
_atom_site_aniso_U_22
_atom_site_aniso_U_33
_atom_site_aniso_U_12
_atom_site_aniso_U_13
_atom_site_aniso_U_23
S1 0.0265(4) 0.0410(5) 0.0423(6) 0.0017(4) 0.0109(5) -0.0047(6)
S2 0.0460(6) 0.0429(6) 0.0398(6) 0.0039(5) 0.0011(6) 0.0019(5)
O1 0.0430(17) 0.058(2) 0.0343(16) -0.0118(15) 0.0114(15) -0.0049(16)
O2 0.0324(14) 0.0526(18) 0.079(3) 0.0093(13) 0.0159(19) -0.014(2)
O3 0.0276(14) 0.0575(19) 0.0273(16) 0.0057(13) 0.0015(13) 0.0031(14)
N1 0.0298(16) 0.0280(16) 0.045(2) 0.0026(13) 0.0101(16) -0.0056(16)
N2 0.0242(15) 0.0309(16) 0.0280(18) 0.0007(13) -0.0002(14) -0.0015(14)
N3 0.0185(14) 0.0359(18) 0.0265(17) 0.0010(13) 0.0034(13) 0.0011(15)
N4 0.0256(16) 0.0452(18) 0.0229(16) 0.0053(14) 0.0010(14) 0.0038(16)
N5 0.0274(14) 0.0374(17) 0.0299(16) 0.0013(13) -0.0050(16) 0.0003(17)
C1 0.0237(18) 0.032(2) 0.033(2) -0.0018(16) 0.0024(17) 0.0068(18)
C2 0.031(2) 0.051(3) 0.045(3) 0.0018(19) 0.004(2) 0.011(2)
C3 0.032(2) 0.064(3) 0.045(3) -0.010(2) -0.010(2) 0.008(3)
C4 0.051(3) 0.049(3) 0.039(2) -0.012(2) -0.011(2) -0.002(2)
C5 0.033(2) 0.034(2) 0.034(2) -0.0001(17) -0.0053(19) -0.0015(19)
C6 0.0256(17) 0.0259(17) 0.027(2) -0.0033(15) -0.0010(16) 0.0076(16)
C7 0.0228(17) 0.0236(17) 0.0259(19) 0.0010(14) 0.0008(15) -0.0002(16)
C8 0.0234(17) 0.0306(19) 0.028(2) 0.0011(14) 0.0084(17) 0.0001(17)
C9 0.0262(18) 0.033(2) 0.026(2) -0.0047(16) 0.0031(17) 0.0005(17)
C10 0.049(2) 0.029(2) 0.047(3) -0.0031(19) 0.006(2) -0.001(2)
C11 0.035(2) 0.048(2) 0.034(2) -0.0156(18) 0.001(2) -0.008(2)
C12 0.0240(18) 0.046(2) 0.0252(19) 0.0005(17) 0.0027(16) 0.0000(19)
C13 0.0200(17) 0.038(2) 0.029(2) -0.0025(16) -0.0028(17) -0.0026(17)
C14 0.0309(19) 0.037(2) 0.034(2) 0.0050(17) 0.0031(18) -0.0022(18)
C15 0.031(2) 0.033(2) 0.045(3) 0.0012(17) -0.0037(19) -0.0070(19)
C16 0.0341(19) 0.038(2) 0.043(2) 0.0047(17) -0.003(2) -0.005(2)
C17 0.046(2) 0.037(2) 0.046(3) 0.0079(19) -0.011(2) -0.006(2)
C18 0.062(3) 0.038(2) 0.046(3) 0.016(2) -0.012(3) 0.003(2)

loop_
_atom_type_symbol
_atom_type_description
_atom_type_scat_dispersion_real
_atom_type_scat_dispersion_imag
_atom_type_scat_source
C C 0.0033 0.0016 'International Tables Vol C Tables 4.2.6.8 and 6.1.1.4'
H H 0.0000 0.0000 'International Tables Vol C Tables 4.2.6.8 and 6.1.1.4'
N N 0.0061 0.0033 'International Tables Vol C Tables 4.2.6.8 and 6.1.1.4'
O O 0.0106 0.0060 'International Tables Vol C Tables 4.2.6.8 and 6.1.1.4'
S S 0.1246 0.1234 'International Tables Vol C Tables 4.2.6.8 and 6.1.1.4'

loop_
_geom_angle_atom_site_label_1
_geom_angle_atom_site_label_2
_geom_angle_atom_site_label_3
_geom_angle_site_symmetry_1
_geom_angle_site_symmetry_3
_geom_angle
_geom_angle_publ_flag
O1 S1 O2 . . 119.6(2) ?
O1 S1 N1 . . 108.15(18) ?
O2 S1 N1 . . 107.40(18) ?
O1 S1 C1 . . 106.36(18) ?
O2 S1 C1 . . 109.6(2) ?
N1 S1 C1 . . 104.78(18) ?
C18 S2 C15 . . 90.7(2) ?
C8 N1 C10 . . 117.9(3) ?
C8 N1 S1 . . 111.9(2) ?
C10 N1 S1 . . 119.6(3) ?
C7 N2 N3 . . 103.6(3) ?
N2 N3 C9 . . 113.7(3) ?
N2 N3 C12 . . 119.0(3) ?
C9 N3 C12 . . 127.4(3) ?
C13 N4 N5 . . 119.4(3) ?
C13 N4 H4N . . 120.3 ?
N5 N4 H4N . . 120.3 ?
C14 N5 N4 . . 115.1(4) ?
C2 C1 C6 . . 120.9(4) ?
C2 C1 S1 . . 119.7(3) ?
C6 C1 S1 . . 119.2(3) ?
C3 C2 C1 . . 119.3(4) ?
C3 C2 H2 . . 120.3 ?
C1 C2 H2 . . 120.3 ?
C4 C3 C2 . . 120.6(4) ?
C4 C3 H3 . . 119.7 ?
C2 C3 H3 . . 119.7 ?
C3 C4 C5 . . 120.5(4) ?
C3 C4 H4 . . 119.7 ?
C5 C4 H4 . . 119.7 ?
C6 C5 C4 . . 119.7(4) ?
C6 C5 H5 . . 120.1 ?
C4 C5 H5 . . 120.1 ?
C5 C6 C1 . . 118.7(3) ?
C5 C6 C7 . . 123.5(3) ?
C1 C6 C7 . . 117.7(3) ?
N2 C7 C8 . . 111.9(3) ?
N2 C7 C6 . . 124.4(3) ?
C8 C7 C6 . . 123.7(3) ?
C9 C8 C7 . . 106.4(3) ?
C9 C8 N1 . . 127.8(3) ?
C7 C8 N1 . . 125.6(3) ?
N3 C9 C8 . . 104.4(3) ?
N3 C9 C11 . . 124.3(3) ?
C8 C9 C11 . . 131.3(4) ?
N1 C10 H10A . . 109.5 ?
N1 C10 H10B . . 109.5 ?
H10A C10 H10B . . 109.5 ?
N1 C10 H10C . . 109.5 ?
H10A C10 H10C . . 109.5 ?
H10B C10 H10C . . 109.5 ?
C9 C11 H11A . . 109.5 ?
C9 C11 H11B . . 109.5 ?
H11A C11 H11B . . 109.5 ?
C9 C11 H11C . . 109.5 ?
H11A C11 H11C . . 109.5 ?
H11B C11 H11C . . 109.5 ?
N3 C12 C13 . . 112.5(3) ?
N3 C12 H12A . . 109.1 ?
C13 C12 H12A . . 109.1 ?
N3 C12 H12B . . 109.1 ?
C13 C12 H12B . . 109.1 ?
H12A C12 H12B . . 107.8 ?
O3 C13 N4 . . 124.5(4) ?
O3 C13 C12 . . 124.0(4) ?
N4 C13 C12 . . 111.4(3) ?
N5 C14 C15 . . 120.8(4) ?
N5 C14 H14 . . 119.6 ?
C15 C14 H14 . . 119.6 ?
C16 C15 C14 . . 126.8(4) ?
C16 C15 S2 . . 110.6(3) ?
C14 C15 S2 . . 122.5(3) ?
C15 C16 C17 . . 113.2(4) ?
C15 C16 H16 . . 123.4 ?
C17 C16 H16 . . 123.4 ?
C18 C17 C16 . . 111.6(4) ?
C18 C17 H17 . . 124.2 ?
C16 C17 H17 . . 124.2 ?
C17 C18 S2 . . 113.8(4) ?
C17 C18 H18 . . 123.1 ?
S2 C18 H18 . . 123.1 ?

loop_
_geom_bond_atom_site_label_1
_geom_bond_atom_site_label_2
_geom_bond_site_symmetry_2
_geom_bond_distance
_geom_bond_publ_flag
S1 O1 . 1.426(4) ?
S1 O2 . 1.432(3) ?
S1 N1 . 1.645(3) ?
S1 C1 . 1.777(4) ?
S2 C18 . 1.714(4) ?
S2 C15 . 1.724(5) ?
O3 C13 . 1.229(5) ?
N1 C8 . 1.425(5) ?
N1 C10 . 1.472(5) ?
N2 C7 . 1.329(5) ?
N2 N3 . 1.358(4) ?
N3 C9 . 1.364(5) ?
N3 C12 . 1.451(5) ?
N4 C13 . 1.358(5) ?
N4 N5 . 1.380(4) ?
N4 H4N . 0.8800 ?
N5 C14 . 1.280(5) ?
C1 C2 . 1.384(6) ?
C1 C6 . 1.398(5) ?
C2 C3 . 1.380(6) ?
C2 H2 . 0.9500 ?
C3 C4 . 1.367(6) ?
C3 H3 . 0.9500 ?
C4 C5 . 1.394(6) ?
C4 H4 . 0.9500 ?
C5 C6 . 1.391(5) ?
C5 H5 . 0.9500 ?
C6 C7 . 1.467(5) ?
C7 C8 . 1.390(5) ?
C8 C9 . 1.381(5) ?
C9 C11 . 1.485(5) ?
C10 H10A . 0.9800 ?
C10 H10B . 0.9800 ?
C10 H10C . 0.9800 ?
C11 H11A . 0.9800 ?
C11 H11B . 0.9800 ?
C11 H11C . 0.9800 ?
C12 C13 . 1.509(6) ?
C12 H12A . 0.9900 ?
C12 H12B . 0.9900 ?
C14 C15 . 1.441(6) ?
C14 H14 . 0.9500 ?
C15 C16 . 1.381(5) ?
C16 C17 . 1.410(6) ?
C16 H16 . 0.9500 ?
C17 C18 . 1.336(7) ?
C17 H17 . 0.9500 ?
C18 H18 . 0.9500 ?

loop_
_geom_hbond_atom_site_label_D
_geom_hbond_atom_site_label_H
_geom_hbond_atom_site_label_A
_geom_hbond_site_symmetry_A
_geom_hbond_distance_DH
_geom_hbond_distance_HA
_geom_hbond_distance_DA
_geom_hbond_angle_DHA
N4 H4N O3 3_655 0.88 2.10 2.964(4) 165.9
C12 H12A N5 3_655 0.99 2.52 3.488(5) 164.1
C11 H11B O1 2_755 0.98 2.40 3.243(6) 143.1

loop_
_geom_torsion_atom_site_label_1
_geom_torsion_atom_site_label_2
_geom_torsion_atom_site_label_3
_geom_torsion_atom_site_label_4
_geom_torsion_site_symmetry_1
_geom_torsion_site_symmetry_2
_geom_torsion_site_symmetry_3
_geom_torsion_site_symmetry_4
_geom_torsion
_geom_torsion_publ_flag
O1 S1 N1 C8 . . . . -68.6(3) ?
O2 S1 N1 C8 . . . . 161.0(3) ?
C1 S1 N1 C8 . . . . 44.5(3) ?
O1 S1 N1 C10 . . . . 147.4(3) ?
O2 S1 N1 C10 . . . . 17.0(4) ?
C1 S1 N1 C10 . . . . -99.4(3) ?
C7 N2 N3 C9 . . . . -1.2(4) ?
C7 N2 N3 C12 . . . . 178.5(3) ?
C13 N4 N5 C14 . . . . 177.0(3) ?
O1 S1 C1 C2 . . . . -98.9(3) ?
O2 S1 C1 C2 . . . . 31.7(4) ?
N1 S1 C1 C2 . . . . 146.7(3) ?
O1 S1 C1 C6 . . . . 77.1(3) ?
O2 S1 C1 C6 . . . . -152.2(3) ?
N1 S1 C1 C6 . . . . -37.3(3) ?
C6 C1 C2 C3 . . . . -2.7(6) ?
S1 C1 C2 C3 . . . . 173.3(3) ?
C1 C2 C3 C4 . . . . -1.6(6) ?
C2 C3 C4 C5 . . . . 3.9(7) ?
C3 C4 C5 C6 . . . . -1.9(7) ?
C4 C5 C6 C1 . . . . -2.3(6) ?
C4 C5 C6 C7 . . . . 174.3(4) ?
C2 C1 C6 C5 . . . . 4.6(6) ?
S1 C1 C6 C5 . . . . -171.5(3) ?
C2 C1 C6 C7 . . . . -172.2(4) ?
S1 C1 C6 C7 . . . . 11.8(5) ?
N3 N2 C7 C8 . . . . 0.5(4) ?
N3 N2 C7 C6 . . . . -177.9(3) ?
C5 C6 C7 N2 . . . . 10.2(6) ?
C1 C6 C7 N2 . . . . -173.2(4) ?
C5 C6 C7 C8 . . . . -168.0(4) ?
C1 C6 C7 C8 . . . . 8.6(5) ?
N2 C7 C8 C9 . . . . 0.3(5) ?
C6 C7 C8 C9 . . . . 178.8(3) ?
N2 C7 C8 N1 . . . . -175.7(4) ?
C6 C7 C8 N1 . . . . 2.7(6) ?
C10 N1 C8 C9 . . . . -63.6(6) ?
S1 N1 C8 C9 . . . . 151.8(4) ?
C10 N1 C8 C7 . . . . 111.6(4) ?
S1 N1 C8 C7 . . . . -33.0(5) ?
N2 N3 C9 C8 . . . . 1.4(4) ?
C12 N3 C9 C8 . . . . -178.2(3) ?
N2 N3 C9 C11 . . . . -178.9(4) ?
C12 N3 C9 C11 . . . . 1.4(6) ?
C7 C8 C9 N3 . . . . -1.0(4) ?
N1 C8 C9 N3 . . . . 174.9(4) ?
C7 C8 C9 C11 . . . . 179.3(4) ?
N1 C8 C9 C11 . . . . -4.7(7) ?
N2 N3 C12 C13 . . . . 90.1(4) ?
C9 N3 C12 C13 . . . . -90.3(5) ?
N5 N4 C13 O3 . . . . 1.8(6) ?
N5 N4 C13 C12 . . . . -175.2(3) ?
N3 C12 C13 O3 . . . . 22.4(6) ?
N3 C12 C13 N4 . . . . -160.5(3) ?
N4 N5 C14 C15 . . . . -179.9(3) ?
N5 C14 C15 C16 . . . . -179.7(4) ?
N5 C14 C15 S2 . . . . -3.7(6) ?
C18 S2 C15 C16 . . . . 0.3(3) ?
C18 S2 C15 C14 . . . . -176.3(4) ?
C14 C15 C16 C17 . . . . 176.3(4) ?
S2 C15 C16 C17 . . . . -0.1(5) ?
C15 C16 C17 C18 . . . . -0.2(6) ?
C16 C17 C18 S2 . . . . 0.5(6) ?
C15 S2 C18 C17 . . . . -0.5(4) ?

loop_
_cod_related_entry_id
_cod_related_entry_database
_cod_related_entry_code
1 ChemSpider 24630668
